data_7233696
loop_
_publ_author_name
'Yin Huang'
'Xianggao Meng'
'Pifu Gong'
'Lei Yang'
'Zheshuai Lin'
'Xingguo Chen'
'Jingui Qin'

_publ_section_title
;
 A2BiI5O15 (A = K+ or Rb+): two new promising nonlinear optical materials
 containing [I3O9]3- bridging anionic groups
;
_journal_name_full 'Journal of Materials Chemistry C'
_journal_page_first 4057
_journal_page_last 4062
_journal_paper_doi 10.1039/C4TC00264D
_journal_volume 2
_journal_year 2014
_chemical_formula_sum 'Bi I5 K2 O15'
_chemical_formula_weight 1161.68
_space_group_IT_number 39
_space_group_name_Hall 'A 2 -2b'
_space_group_name_H-M_alt 'A e m 2'
_symmetry_cell_setting orthorhombic
_symmetry_space_group_name_H-M 'A e m 2'
_atom_sites_solution_hydrogens geom
_atom_sites_solution_primary direct
_atom_sites_solution_secondary difmap
_cell_angle_alpha 90.00
_cell_angle_beta 90.00
_cell_angle_gamma 90.00
_cell_formula_units_Z 4
_cell_length_a 8.2115(5)
_cell_length_b 23.2072(15)
_cell_length_c 8.1977(5)
_cell_measurement_reflns_used 6079
_cell_measurement_temperature 298(2)
_cell_measurement_theta_max 31.98
_cell_measurement_theta_min 2.48
_cell_volume 1562.20(17)
_computing_cell_refinement 'Bruker SAINT'
_computing_data_collection 'Bruker APEX2'
_computing_data_reduction 'Bruker SAINT'
_computing_molecular_graphics 'Bruker SHELXTL'
_computing_publication_material 'Bruker SHELXTL'
_computing_structure_refinement 'SHELXL-97 (Sheldrick, 1997)'
_computing_structure_solution 'SHELXS-97 (Sheldrick, 1990)'
_diffrn_ambient_temperature 298(2)
_diffrn_measured_fraction_theta_full 0.988
_diffrn_measured_fraction_theta_max 0.988
_diffrn_measurement_device_type 'Bruker APEX-II CCD'
_diffrn_measurement_method '\f and \w scans'
_diffrn_radiation_monochromator graphite
_diffrn_radiation_source 'fine-focus sealed tube'
_diffrn_radiation_type MoK\a
_diffrn_radiation_wavelength 0.71073
_diffrn_reflns_av_R_equivalents 0.0262
_diffrn_reflns_av_sigmaI/netI 0.0421
_diffrn_reflns_limit_h_max 8
_diffrn_reflns_limit_h_min -10
_diffrn_reflns_limit_k_max 28
_diffrn_reflns_limit_k_min -28
_diffrn_reflns_limit_l_max 10
_diffrn_reflns_limit_l_min -10
_diffrn_reflns_number 4867
_diffrn_reflns_theta_full 25.96
_diffrn_reflns_theta_max 25.96
_diffrn_reflns_theta_min 2.48
_diffrn_standards_number 0
_exptl_absorpt_coefficient_mu 21.774
_exptl_absorpt_correction_T_max 0.2194
_exptl_absorpt_correction_T_min 0.2194
_exptl_absorpt_correction_type none
_exptl_crystal_density_diffrn 4.939
_exptl_crystal_density_meas 0
_exptl_crystal_density_method 'not measured'
_exptl_crystal_F_000 2024
_exptl_crystal_size_max 0.10
_exptl_crystal_size_mid 0.10
_exptl_crystal_size_min 0.10
_refine_diff_density_max 1.400
_refine_diff_density_min -1.836
_refine_diff_density_rms 0.341
_refine_ls_abs_structure_details 'Flack H D (1983), Acta Cryst. A39, 876-881'
_refine_ls_abs_structure_Flack -0.004(6)
_refine_ls_extinction_coef 0.00264(8)
_refine_ls_extinction_expression Fc^*^=kFc[1+0.001xFc^2^\l^3^/sin(2\q)]^-1/4^
_refine_ls_extinction_method SHELXL
_refine_ls_goodness_of_fit_ref 1.058
_refine_ls_hydrogen_treatment mixed
_refine_ls_matrix_type full
_refine_ls_number_parameters 111
_refine_ls_number_reflns 1470
_refine_ls_number_restraints 1
_refine_ls_restrained_S_all 1.058
_refine_ls_R_factor_all 0.0169
_refine_ls_R_factor_gt 0.0169
_refine_ls_shift/su_max 0.001
_refine_ls_shift/su_mean 0.000
_refine_ls_structure_factor_coef Fsqd
_refine_ls_weighting_details 'calc w=1/[\s^2^(Fo^2^)+(0.0000P)^2^+0.0000P] where P=(Fo^2^+2Fc^2^)/3'
_refine_ls_weighting_scheme calc
_refine_ls_wR_factor_gt 0.0418
_refine_ls_wR_factor_ref 0.0419
_reflns_number_gt 1468
_reflns_number_total 1470
_reflns_threshold_expression >2sigma(I)
_cod_data_source_file J-Mater-Chem-C-2014-2-4057-2.cif
_cod_data_source_block e
_cod_depositor_comments
;
The following automatic conversions were performed:

data item '_symmetry_cell_setting' value 'Orthorhombic' was changed
to 'orthorhombic' in accordance with the built-in table derived from
the CIF Core dictionary named 'cif_core.dic' version 2.4.5 last
updated on 2014-11-21.

Automatic conversion script
Id: cif_fix_values 6909 2019-04-08 15:41:33Z antanas 
;
_cod_original_sg_symbol_H-M Abm2
_cod_database_code 7233696

loop_
_symmetry_equiv_pos_as_xyz
'x, y, z'
'-x, -y, z'
'x, -y+1/2, z'
'-x, y+1/2, z'
'x, y+1/2, z+1/2'
'-x, -y+1/2, z+1/2'
'x, -y+1, z+1/2'
'-x, y+1, z+1/2'

loop_
_atom_site_label
_atom_site_type_symbol
_atom_site_fract_x
_atom_site_fract_y
_atom_site_fract_z
_atom_site_U_iso_or_equiv
_atom_site_adp_type
_atom_site_occupancy
_atom_site_symmetry_multiplicity
_atom_site_calc_flag
_atom_site_refinement_flags
_atom_site_disorder_assembly
_atom_site_disorder_group
Bi1 Bi 0.5000 0.0000 0.32091(8) 0.01092(11) Uani 1 2 d S . .
I1 I 0.26495(4) 0.105133(15) 0.47924(4) 0.01054(11) Uani 1 1 d . . .
I2 I 0.75554(4) 0.135835(17) 0.46518(7) 0.01155(11) Uani 1 1 d . . .
I3 I 0.05262(7) 0.2500 0.27086(8) 0.01183(13) Uani 1 2 d S . .
K1 K 0.0000 0.0000 0.2449(4) 0.0251(5) Uani 1 2 d S . .
K2 K 0.5132(3) 0.2500 0.2326(4) 0.0280(6) Uani 1 2 d S . .
O1 O 0.0616(5) 0.0776(2) 0.5017(6) 0.0194(10) Uani 1 1 d . . .
O2 O 0.3803(5) 0.04206(16) 0.5599(5) 0.0164(8) Uani 1 1 d . . .
O3 O 0.3047(6) 0.08026(17) 0.2714(6) 0.0176(8) Uani 1 1 d . . .
O4 O 0.7120(6) 0.0629(2) 0.3950(7) 0.0233(10) Uani 1 1 d . . .
O5 O 0.5539(5) 0.1659(2) 0.4903(7) 0.0219(10) Uani 1 1 d . . .
O6 O 0.8018(7) 0.1671(2) 0.2692(6) 0.0247(9) Uani 1 1 d . . .
O7 O 0.1855(7) 0.1924(2) 0.3295(9) 0.0394(13) Uani 1 1 d . . .
O8 O 0.1050(10) 0.2500 0.0557(9) 0.0346(16) Uani 1 2 d S . .

loop_
_atom_site_aniso_label
_atom_site_aniso_U_11
_atom_site_aniso_U_22
_atom_site_aniso_U_33
_atom_site_aniso_U_23
_atom_site_aniso_U_13
_atom_site_aniso_U_12
Bi1 0.00886(16) 0.01135(14) 0.01256(18) 0.000 0.000 0.00074(11)
I1 0.00843(18) 0.0113(2) 0.0118(2) -0.00073(16) 0.00033(17) 0.00130(12)
I2 0.00943(18) 0.01241(19) 0.0128(2) -0.00159(17) -0.00094(14) -0.00183(12)
I3 0.0106(3) 0.0096(2) 0.0153(3) 0.000 0.0009(2) 0.000
K1 0.0317(14) 0.0226(11) 0.0209(13) 0.000 0.000 -0.0007(8)
K2 0.0314(15) 0.0242(11) 0.0284(15) 0.000 -0.0059(8) 0.000
O1 0.012(2) 0.024(2) 0.023(2) -0.0023(17) 0.0024(18) -0.0005(18)
O2 0.020(2) 0.0162(17) 0.0129(16) 0.004(2) -0.001(2) 0.0072(15)
O3 0.021(2) 0.0222(19) 0.0090(18) -0.002(2) 0.0028(18) 0.0102(18)
O4 0.018(2) 0.020(2) 0.032(3) -0.007(2) 0.000(2) -0.0057(19)
O5 0.011(2) 0.026(2) 0.029(2) -0.001(2) 0.001(2) 0.0016(18)
O6 0.030(3) 0.028(2) 0.016(2) 0.001(2) 0.002(2) -0.005(2)
O7 0.031(3) 0.031(2) 0.056(3) 0.012(3) -0.002(3) 0.017(2)
O8 0.036(4) 0.052(4) 0.016(3) 0.000 0.002(4) 0.000

loop_
_atom_type_symbol
_atom_type_description
_atom_type_scat_dispersion_real
_atom_type_scat_dispersion_imag
_atom_type_scat_source
O O 0.0106 0.0060 'International Tables Vol C Tables 4.2.6.8 and 6.1.1.4'
K K 0.2009 0.2494 'International Tables Vol C Tables 4.2.6.8 and 6.1.1.4'
I I -0.4742 1.8119 'International Tables Vol C Tables 4.2.6.8 and 6.1.1.4'
Bi Bi -4.1077 10.2566 'International Tables Vol C Tables 4.2.6.8 and 6.1.1.4'

loop_
_geom_angle_atom_site_label_1
_geom_angle_atom_site_label_2
_geom_angle_atom_site_label_3
_geom_angle
_geom_angle_site_symmetry_1
_geom_angle_site_symmetry_3
O4 Bi1 O4 150.1(3) 2_655 .
O4 Bi1 O2 80.79(16) 2_655 2_655
O4 Bi1 O2 74.85(16) . 2_655
O4 Bi1 O2 74.85(16) 2_655 .
O4 Bi1 O2 80.79(16) . .
O2 Bi1 O2 70.53(19) 2_655 .
O4 Bi1 O3 91.72(16) 2_655 .
O4 Bi1 O3 93.11(16) . .
O2 Bi1 O3 134.51(15) 2_655 .
O2 Bi1 O3 64.23(14) . .
O4 Bi1 O3 93.11(16) 2_655 2_655
O4 Bi1 O3 91.72(16) . 2_655
O2 Bi1 O3 64.23(14) 2_655 2_655
O2 Bi1 O3 134.51(15) . 2_655
O3 Bi1 O3 161.2(2) . 2_655
O4 Bi1 O2 72.15(17) 2_655 7_544
O4 Bi1 O2 137.72(16) . 7_544
O2 Bi1 O2 133.45(16) 2_655 7_544
O2 Bi1 O2 133.08(18) . 7_544
O3 Bi1 O2 84.32(14) . 7_544
O3 Bi1 O2 79.93(14) 2_655 7_544
O4 Bi1 O2 137.72(16) 2_655 8_644
O4 Bi1 O2 72.15(17) . 8_644
O2 Bi1 O2 133.08(18) 2_655 8_644
O2 Bi1 O2 133.45(16) . 8_644
O3 Bi1 O2 79.93(14) . 8_644
O3 Bi1 O2 84.32(14) 2_655 8_644
O2 Bi1 O2 65.84(18) 7_544 8_644
O4 Bi1 I1 82.81(12) 2_655 2_655
O4 Bi1 I1 85.78(12) . 2_655
O2 Bi1 I1 32.50(9) 2_655 2_655
O2 Bi1 I1 102.39(10) . 2_655
O3 Bi1 I1 166.54(11) . 2_655
O3 Bi1 I1 32.12(11) 2_655 2_655
O2 Bi1 I1 105.48(9) 7_544 2_655
O2 Bi1 I1 112.30(9) 8_644 2_655
O4 Bi1 I1 85.78(12) 2_655 .
O4 Bi1 I1 82.81(12) . .
O2 Bi1 I1 102.39(10) 2_655 .
O2 Bi1 I1 32.50(9) . .
O3 Bi1 I1 32.12(11) . .
O3 Bi1 I1 166.54(11) 2_655 .
O2 Bi1 I1 112.30(9) 7_544 .
O2 Bi1 I1 105.48(9) 8_644 .
I1 Bi1 I1 134.71(3) 2_655 .
O4 Bi1 K1 46.14(12) 2_655 .
O4 Bi1 K1 140.39(12) . .
O2 Bi1 K1 121.85(11) 2_655 .
O2 Bi1 K1 73.59(10) . .
O3 Bi1 K1 48.63(11) . .
O3 Bi1 K1 127.73(11) 2_655 .
O2 Bi1 K1 59.51(10) 7_544 .
O2 Bi1 K1 104.79(10) 8_644 .
I1 Bi1 K1 128.602(17) 2_655 .
I1 Bi1 K1 59.45(2) . .
O4 Bi1 K1 140.39(12) 2_655 1_655
O4 Bi1 K1 46.14(12) . 1_655
O2 Bi1 K1 73.59(10) 2_655 1_655
O2 Bi1 K1 121.85(11) . 1_655
O3 Bi1 K1 127.73(11) . 1_655
O3 Bi1 K1 48.63(11) 2_655 1_655
O2 Bi1 K1 104.79(10) 7_544 1_655
O2 Bi1 K1 59.51(10) 8_644 1_655
I1 Bi1 K1 59.45(2) 2_655 1_655
I1 Bi1 K1 128.602(17) . 1_655
K1 Bi1 K1 162.73(8) . 1_655
O1 I1 O3 98.6(2) . .
O1 I1 O2 99.0(2) . .
O3 I1 O2 89.55(19) . .
O1 I1 O7 95.6(2) . .
O3 I1 O7 80.9(2) . .
O2 I1 O7 163.61(18) . .
O1 I1 Bi1 108.34(15) . .
O3 I1 Bi1 46.41(13) . .
O2 I1 Bi1 43.74(14) . .
O7 I1 Bi1 123.81(15) . .
O1 I1 K1 44.79(15) . .
O3 I1 K1 55.04(16) . .
O2 I1 K1 88.05(13) . .
O7 I1 K1 97.18(15) . .
Bi1 I1 K1 70.591(16) . .
O1 I1 K1 37.63(16) . 7_545
O3 I1 K1 114.80(15) . 7_545
O2 I1 K1 66.24(13) . 7_545
O7 I1 K1 129.94(13) . 7_545
Bi1 I1 K1 94.646(17) . 7_545
K1 I1 K1 64.113(8) . 7_545
O6 I2 O5 98.0(2) . .
O6 I2 O4 97.7(2) . .
O5 I2 O4 102.4(2) . .
O6 I2 K2 52.16(17) . .
O5 I2 K2 46.61(17) . .
O4 I2 K2 112.57(17) . .
O6 I2 K2 109.32(16) . 6_655
O5 I2 K2 36.33(17) . 6_655
O4 I2 K2 131.71(16) . 6_655
K2 I2 K2 62.423(9) . 6_655
O7 I3 O7 96.5(4) 3 .
O7 I3 O8 96.7(3) 3 .
O7 I3 O8 96.7(3) . .
O7 I3 K2 54.20(18) 3 .
O7 I3 K2 54.20(18) . .
O8 I3 K2 71.6(3) . .
O1 K1 O1 86.4(2) 7_544 8_544
O1 K1 O1 158.95(18) 7_544 .
O1 K1 O1 99.01(16) 8_544 .
O1 K1 O1 99.01(16) 7_544 2
O1 K1 O1 158.95(18) 8_544 2
O1 K1 O1 83.3(2) . 2
O1 K1 O4 80.48(14) 7_544 2_655
O1 K1 O4 139.08(14) 8_544 2_655
O1 K1 O4 82.25(15) . 2_655
O1 K1 O4 61.94(13) 2 2_655
O1 K1 O4 139.08(14) 7_544 1_455
O1 K1 O4 80.48(14) 8_544 1_455
O1 K1 O4 61.94(13) . 1_455
O1 K1 O4 82.25(15) 2 1_455
O4 K1 O4 132.2(2) 2_655 1_455
O1 K1 O3 78.81(12) 7_544 2
O1 K1 O3 107.18(14) 8_544 2
O1 K1 O3 118.21(15) . 2
O1 K1 O3 54.79(13) 2 2
O4 K1 O3 107.95(12) 2_655 2
O4 K1 O3 68.63(11) 1_455 2
O1 K1 O3 107.18(14) 7_544 .
O1 K1 O3 78.81(12) 8_544 .
O1 K1 O3 54.79(13) . .
O1 K1 O3 118.21(15) 2 .
O4 K1 O3 68.63(11) 2_655 .
O4 K1 O3 107.95(12) 1_455 .
O3 K1 O3 172.0(2) 2 .
O1 K1 I1 133.42(9) 7_544 .
O1 K1 I1 92.95(9) 8_544 .
O1 K1 I1 26.71(9) . .
O1 K1 I1 97.80(12) 2 .
O4 K1 I1 69.98(10) 2_655 .
O4 K1 I1 86.10(10) 1_455 .
O3 K1 I1 143.82(13) 2 .
O3 K1 I1 28.64(9) . .
O1 K1 I1 92.95(9) 7_544 2
O1 K1 I1 133.42(9) 8_544 2
O1 K1 I1 97.80(12) . 2
O1 K1 I1 26.71(9) 2 2
O4 K1 I1 86.10(10) 2_655 2
O4 K1 I1 69.98(10) 1_455 2
O3 K1 I1 28.64(9) 2 2
O3 K1 I1 143.82(13) . 2
I1 K1 I1 119.11(9) . 2
O1 K1 I1 23.66(9) 7_544 7_544
O1 K1 I1 96.18(12) 8_544 7_544
O1 K1 I1 135.42(9) . 7_544
O1 K1 I1 96.69(10) 2 7_544
O4 K1 I1 59.67(11) 2_655 7_544
O4 K1 I1 162.52(11) 1_455 7_544
O3 K1 I1 96.41(8) 2 7_544
O3 K1 I1 88.01(8) . 7_544
I1 K1 I1 111.271(11) . 7_544
I1 K1 I1 101.481(11) 2 7_544
O1 K1 I1 96.18(12) 7_544 8_544
O1 K1 I1 23.66(9) 8_544 8_544
O1 K1 I1 96.69(10) . 8_544
O1 K1 I1 135.42(9) 2 8_544
O4 K1 I1 162.52(11) 2_655 8_544
O4 K1 I1 59.67(11) 1_455 8_544
O3 K1 I1 88.01(8) 2 8_544
O3 K1 I1 96.41(8) . 8_544
I1 K1 I1 101.481(11) . 8_544
I1 K1 I1 111.271(11) 2 8_544
I1 K1 I1 112.67(8) 7_544 8_544
O5 K2 O5 86.9(2) 8_644 6_654
O5 K2 O5 93.97(15) 8_644 .
O5 K2 O5 175.11(14) 6_654 .
O5 K2 O5 175.11(14) 8_644 3
O5 K2 O5 93.96(15) 6_654 3
O5 K2 O5 84.8(2) . 3
O5 K2 O6 77.70(14) 8_644 .
O5 K2 O6 130.52(17) 6_654 .
O5 K2 O6 54.31(12) . .
O5 K2 O6 105.22(15) 3 .
O5 K2 O6 130.52(17) 8_644 3
O5 K2 O6 77.70(14) 6_654 3
O5 K2 O6 105.22(15) . 3
O5 K2 O6 54.31(12) 3 3
O6 K2 O6 77.70(19) . 3
O5 K2 O7 73.44(16) 8_644 .
O5 K2 O7 107.83(16) 6_654 .
O5 K2 O7 67.90(14) . .
O5 K2 O7 101.74(17) 3 .
O6 K2 O7 111.99(13) . .
O6 K2 O7 156.04(19) 3 .
O5 K2 O7 107.83(16) 8_644 3
O5 K2 O7 73.44(16) 6_654 3
O5 K2 O7 101.74(17) . 3
O5 K2 O7 67.90(14) 3 3
O6 K2 O7 156.03(19) . 3
O6 K2 O7 111.99(13) 3 3
O7 K2 O7 50.92(17) . 3
O5 K2 I3 82.20(11) 8_644 .
O5 K2 I3 82.20(11) 6_654 .
O5 K2 I3 93.14(11) . .
O5 K2 I3 93.14(11) 3 .
O6 K2 I3 139.64(10) . .
O6 K2 I3 139.63(10) 3 .
O7 K2 I3 27.85(9) . .
O7 K2 I3 27.85(9) 3 .
O5 K2 I2 88.47(10) 8_644 .
O5 K2 I2 157.90(14) 6_654 .
O5 K2 I2 26.99(9) . .
O5 K2 I2 92.49(12) 3 .
O6 K2 I2 27.67(10) . .
O6 K2 I2 89.08(11) 3 .
O7 K2 I2 91.46(10) . .
O7 K2 I2 128.41(15) 3 .
I3 K2 I2 118.53(6) . .
O5 K2 I2 157.90(14) 8_644 3
O5 K2 I2 88.47(10) 6_654 3
O5 K2 I2 92.49(12) . 3
O5 K2 I2 26.99(9) 3 3
O6 K2 I2 89.07(11) . 3
O6 K2 I2 27.66(10) 3 3
O7 K2 I2 128.41(15) . 3
O7 K2 I2 91.46(10) 3 3
I3 K2 I2 118.53(6) . 3
I2 K2 I2 87.75(6) . 3
O5 K2 I2 22.17(9) 8_644 8_644
O5 K2 I2 88.03(12) 6_654 8_644
O5 K2 I2 90.95(10) . 8_644
O5 K2 I2 152.98(13) 3 8_644
O6 K2 I2 93.61(10) . 8_644
O6 K2 I2 151.22(14) 3 8_644
O7 K2 I2 52.45(13) . 8_644
O7 K2 I2 87.02(11) 3 8_644
I3 K2 I2 60.40(4) . 8_644
I2 K2 I2 95.699(11) . 8_644
I2 K2 I2 176.46(6) 3 8_644
I1 O1 K1 118.7(2) . 7_545
I1 O1 K1 108.49(19) . .
K1 O1 K1 95.17(15) 7_545 .
I1 O2 Bi1 103.76(19) . .
I1 O2 Bi1 142.6(2) . 7_545
Bi1 O2 Bi1 111.81(14) . 7_545
I1 O3 Bi1 101.5(2) . .
I1 O3 K1 96.32(19) . .
Bi1 O3 K1 94.65(12) . .
I2 O4 Bi1 143.4(3) . .
I2 O4 K1 114.9(2) . 1_655
Bi1 O4 K1 99.95(16) . 1_655
I2 O5 K2 121.5(2) . 6_655
I2 O5 K2 106.4(2) . .
K2 O5 K2 91.40(14) 6_655 .
I2 O6 K2 100.2(2) . .
I3 O7 I1 155.7(3) . .
I3 O7 K2 98.0(2) . .
I1 O7 K2 104.60(18) . .

loop_
_geom_bond_atom_site_label_1
_geom_bond_atom_site_label_2
_geom_bond_distance
_geom_bond_site_symmetry_2
Bi1 O4 2.352(5) 2_655
Bi1 O4 2.352(5) .
Bi1 O2 2.399(4) 2_655
Bi1 O2 2.400(4) .
Bi1 O3 2.491(4) .
Bi1 O3 2.491(4) 2_655
Bi1 O2 2.549(4) 7_544
Bi1 O2 2.549(4) 8_644
Bi1 I1 3.3708(5) 2_655
Bi1 I1 3.3709(5) .
Bi1 K1 4.1528(5) .
Bi1 K1 4.1528(5) 1_655
I1 O1 1.797(4) .
I1 O3 1.829(5) .
I1 O2 1.865(4) .
I1 O7 2.457(5) .
I1 K1 3.7919(17) .
I1 K1 3.9277(19) 7_545
I2 O6 1.803(5) .
I2 O5 1.808(4) .
I2 O4 1.822(5) .
I2 K2 3.823(2) .
I2 K2 4.086(2) 6_655
I3 O7 1.790(5) 3
I3 O7 1.790(5) .
I3 O8 1.815(7) .
I3 K2 3.795(3) .
K1 O1 2.734(5) 7_544
K1 O1 2.734(5) 8_544
K1 O1 2.817(5) .
K1 O1 2.817(5) 2
K1 O4 3.040(5) 2_655
K1 O4 3.040(5) 1_455
K1 O3 3.127(5) 2
K1 O3 3.127(5) .
K1 I1 3.7919(17) 2
K1 I1 3.9278(19) 7_544
K1 I1 3.9278(19) 8_544
K2 O5 2.839(5) 8_644
K2 O5 2.839(5) 6_654
K2 O5 2.896(6) .
K2 O5 2.896(6) 3
K2 O6 3.067(6) .
K2 O6 3.067(6) 3
K2 O7 3.108(6) .
K2 O7 3.108(6) 3
K2 I2 3.823(2) 3
K2 I2 4.086(2) 8_644
O1 K1 2.734(5) 7_545
O2 Bi1 2.549(4) 7_545
O4 K1 3.040(5) 1_655
O5 K2 2.839(5) 6_655

loop_
_geom_torsion_atom_site_label_1
_geom_torsion_atom_site_label_2
_geom_torsion_atom_site_label_3
_geom_torsion_atom_site_label_4
_geom_torsion
_geom_torsion_site_symmetry_1
_geom_torsion_site_symmetry_2
_geom_torsion_site_symmetry_3
_geom_torsion_site_symmetry_4
O4 Bi1 I1 O1 -15.7(2) 2_655 . . .
O4 Bi1 I1 O1 -168.0(2) . . . .
O2 Bi1 I1 O1 -95.28(19) 2_655 . . .
O2 Bi1 I1 O1 -83.8(2) . . . .
O3 Bi1 I1 O1 84.3(3) . . . .
O3 Bi1 I1 O1 -101.4(5) 2_655 . . .
O2 Bi1 I1 O1 53.07(19) 7_544 . . .
O2 Bi1 I1 O1 122.86(19) 8_644 . . .
I1 Bi1 I1 O1 -91.22(16) 2_655 . . .
K1 Bi1 I1 O1 24.57(16) . . . .
K1 Bi1 I1 O1 -174.05(17) 1_655 . . .
O4 Bi1 I1 O3 -100.0(2) 2_655 . . .
O4 Bi1 I1 O3 107.7(3) . . . .
O2 Bi1 I1 O3 -179.6(2) 2_655 . . .
O2 Bi1 I1 O3 -168.2(3) . . . .
O3 Bi1 I1 O3 174.3(3) 2_655 . . .
O2 Bi1 I1 O3 -31.3(2) 7_544 . . .
O2 Bi1 I1 O3 38.5(2) 8_644 . . .
I1 Bi1 I1 O3 -175.6(2) 2_655 . . .
K1 Bi1 I1 O3 -59.8(2) . . . .
K1 Bi1 I1 O3 101.6(2) 1_655 . . .
O4 Bi1 I1 O2 68.2(2) 2_655 . . .
O4 Bi1 I1 O2 -84.1(2) . . . .
O2 Bi1 I1 O2 -11.4(3) 2_655 . . .
O3 Bi1 I1 O2 168.2(3) . . . .
O3 Bi1 I1 O2 -17.5(5) 2_655 . . .
O2 Bi1 I1 O2 136.9(2) 7_544 . . .
O2 Bi1 I1 O2 -153.30(17) 8_644 . . .
I1 Bi1 I1 O2 -7.38(18) 2_655 . . .
K1 Bi1 I1 O2 108.42(18) . . . .
K1 Bi1 I1 O2 -90.20(19) 1_655 . . .
O4 Bi1 I1 O7 -125.9(2) 2_655 . . .
O4 Bi1 I1 O7 81.9(2) . . . .
O2 Bi1 I1 O7 154.54(19) 2_655 . . .
O2 Bi1 I1 O7 166.0(3) . . . .
O3 Bi1 I1 O7 -25.8(3) . . . .
O3 Bi1 I1 O7 148.4(5) 2_655 . . .
O2 Bi1 I1 O7 -57.1(2) 7_544 . . .
O2 Bi1 I1 O7 12.68(19) 8_644 . . .
I1 Bi1 I1 O7 158.60(17) 2_655 . . .
K1 Bi1 I1 O7 -85.61(17) . . . .
K1 Bi1 I1 O7 75.77(18) 1_655 . . .
O4 Bi1 I1 K1 -40.25(14) 2_655 . . .
O4 Bi1 I1 K1 167.46(15) . . . .
O2 Bi1 I1 K1 -119.85(11) 2_655 . . .
O2 Bi1 I1 K1 -108.42(18) . . . .
O3 Bi1 I1 K1 59.8(2) . . . .
O3 Bi1 I1 K1 -126.0(5) 2_655 . . .
O2 Bi1 I1 K1 28.49(11) 7_544 . . .
O2 Bi1 I1 K1 98.29(10) 8_644 . . .
I1 Bi1 I1 K1 -115.79(4) 2_655 . . .
K1 Bi1 I1 K1 161.38(9) 1_655 . . .
O4 Bi1 I1 K1 20.21(14) 2_655 . . 7_545
O4 Bi1 I1 K1 -132.08(14) . . . 7_545
O2 Bi1 I1 K1 -59.39(11) 2_655 . . 7_545
O2 Bi1 I1 K1 -47.96(18) . . . 7_545
O3 Bi1 I1 K1 120.2(2) . . . 7_545
O3 Bi1 I1 K1 -65.5(5) 2_655 . . 7_545
O2 Bi1 I1 K1 88.95(11) 7_544 . . 7_545
O2 Bi1 I1 K1 158.74(10) 8_644 . . 7_545
I1 Bi1 I1 K1 -55.34(4) 2_655 . . 7_545
K1 Bi1 I1 K1 60.458(9) . . . 7_545
K1 Bi1 I1 K1 -138.16(8) 1_655 . . 7_545
O1 I1 K1 O1 -167.9(3) . . . 7_544
O3 I1 K1 O1 27.8(2) . . . 7_544
O2 I1 K1 O1 -63.0(2) . . . 7_544
O7 I1 K1 O1 101.4(2) . . . 7_544
Bi1 I1 K1 O1 -21.99(16) . . . 7_544
K1 I1 K1 O1 -127.45(16) 7_545 . . 7_544
O1 I1 K1 O1 104.3(2) . . . 8_544
O3 I1 K1 O1 -60.03(19) . . . 8_544
O2 I1 K1 O1 -150.84(17) . . . 8_544
O7 I1 K1 O1 13.57(18) . . . 8_544
Bi1 I1 K1 O1 -109.81(10) . . . 8_544
K1 I1 K1 O1 144.73(10) 7_545 . . 8_544
O3 I1 K1 O1 -164.3(3) . . . .
O2 I1 K1 O1 104.9(3) . . . .
O7 I1 K1 O1 -90.7(3) . . . .
Bi1 I1 K1 O1 145.9(2) . . . .
K1 I1 K1 O1 40.5(2) 7_545 . . .
O1 I1 K1 O1 -57.6(3) . . . 2
O3 I1 K1 O1 138.11(18) . . . 2
O2 I1 K1 O1 47.30(16) . . . 2
O7 I1 K1 O1 -148.29(17) . . . 2
Bi1 I1 K1 O1 88.33(9) . . . 2
K1 I1 K1 O1 -17.13(10) 7_545 . . 2
O1 I1 K1 O4 -113.9(3) . . . 2_655
O3 I1 K1 O4 81.84(18) . . . 2_655
O2 I1 K1 O4 -8.98(18) . . . 2_655
O7 I1 K1 O4 155.44(19) . . . 2_655
Bi1 I1 K1 O4 32.05(11) . . . 2_655
K1 I1 K1 O4 -73.40(11) 7_545 . . 2_655
O1 I1 K1 O4 24.0(2) . . . 1_455
O3 I1 K1 O4 -140.3(2) . . . 1_455
O2 I1 K1 O4 128.92(17) . . . 1_455
O7 I1 K1 O4 -66.67(18) . . . 1_455
Bi1 I1 K1 O4 169.95(12) . . . 1_455
K1 I1 K1 O4 64.49(11) 7_545 . . 1_455
O1 I1 K1 O3 -20.6(3) . . . 2
O3 I1 K1 O3 175.12(13) . . . 2
O2 I1 K1 O3 84.3(2) . . . 2
O7 I1 K1 O3 -111.3(2) . . . 2
Bi1 I1 K1 O3 125.33(14) . . . 2
K1 I1 K1 O3 19.88(13) 7_545 . . 2
O1 I1 K1 O3 164.3(3) . . . .
O2 I1 K1 O3 -90.8(2) . . . .
O7 I1 K1 O3 73.6(2) . . . .
Bi1 I1 K1 O3 -49.79(16) . . . .
K1 I1 K1 O3 -155.24(16) 7_545 . . .
O1 I1 K1 I1 -40.5(2) . . . 2
O3 I1 K1 I1 155.24(16) . . . 2
O2 I1 K1 I1 64.43(14) . . . 2
O7 I1 K1 I1 -131.16(15) . . . 2
Bi1 I1 K1 I1 105.453(16) . . . 2
K1 I1 K1 I1 0.0 7_545 . . 2
O1 I1 K1 I1 -157.9(2) . . . 7_544
O3 I1 K1 I1 37.77(16) . . . 7_544
O2 I1 K1 I1 -53.04(15) . . . 7_544
O7 I1 K1 I1 111.38(15) . . . 7_544
Bi1 I1 K1 I1 -12.01(5) . . . 7_544
K1 I1 K1 I1 -117.47(5) 7_545 . . 7_544
O1 I1 K1 I1 82.0(2) . . . 8_544
O3 I1 K1 I1 -82.30(16) . . . 8_544
O2 I1 K1 I1 -173.11(14) . . . 8_544
O7 I1 K1 I1 -8.69(15) . . . 8_544
Bi1 I1 K1 I1 -132.08(5) . . . 8_544
K1 I1 K1 I1 122.46(4) 7_545 . . 8_544
O7 I3 K2 O5 -157.0(3) 3 . . 8_644
O7 I3 K2 O5 69.1(3) . . . 8_644
O8 I3 K2 O5 -43.95(11) . . . 8_644
O7 I3 K2 O5 -69.1(3) 3 . . 6_654
O7 I3 K2 O5 157.0(3) . . . 6_654
O8 I3 K2 O5 43.95(11) . . . 6_654
O7 I3 K2 O5 109.4(3) 3 . . .
O7 I3 K2 O5 -24.5(3) . . . .
O8 I3 K2 O5 -137.53(11) . . . .
O7 I3 K2 O5 24.5(3) 3 . . 3
O7 I3 K2 O5 -109.4(3) . . . 3
O8 I3 K2 O5 137.53(11) . . . 3
O7 I3 K2 O6 142.5(3) 3 . . .
O7 I3 K2 O6 8.7(4) . . . .
O8 I3 K2 O6 -104.4(2) . . . .
O7 I3 K2 O6 -8.7(4) 3 . . 3
O7 I3 K2 O6 -142.5(3) . . . 3
O8 I3 K2 O6 104.4(2) . . . 3
O7 I3 K2 O7 133.9(6) 3 . . .
O8 I3 K2 O7 -113.1(3) . . . .
O7 I3 K2 O7 -133.9(6) . . . 3
O8 I3 K2 O7 113.1(3) . . . 3
O7 I3 K2 I2 119.0(3) 3 . . .
O7 I3 K2 I2 -14.9(3) . . . .
O8 I3 K2 I2 -127.92(6) . . . .
O7 I3 K2 I2 14.9(3) 3 . . 3
O7 I3 K2 I2 -119.0(3) . . . 3
O8 I3 K2 I2 127.92(6) . . . 3
O7 I3 K2 I2 -161.3(3) 3 . . 8_644
O7 I3 K2 I2 64.8(3) . . . 8_644
O8 I3 K2 I2 -48.22(2) . . . 8_644
O6 I2 K2 O5 65.9(2) . . . 8_644
O5 I2 K2 O5 -101.8(2) . . . 8_644
O4 I2 K2 O5 -16.0(2) . . . 8_644
K2 I2 K2 O5 -142.62(14) 6_655 . . 8_644
O6 I2 K2 O5 -11.9(4) . . . 6_654
O5 I2 K2 O5 -179.7(4) . . . 6_654
O4 I2 K2 O5 -93.9(4) . . . 6_654
K2 I2 K2 O5 139.5(3) 6_655 . . 6_654
O6 I2 K2 O5 167.7(3) . . . .
O4 I2 K2 O5 85.8(3) . . . .
K2 I2 K2 O5 -40.8(2) 6_655 . . .
O6 I2 K2 O5 -118.9(2) . . . 3
O5 I2 K2 O5 73.4(3) . . . 3
O4 I2 K2 O5 159.2(2) . . . 3
K2 I2 K2 O5 32.59(9) 6_655 . . 3
O5 I2 K2 O6 -167.7(3) . . . .
O4 I2 K2 O6 -82.0(3) . . . .
K2 I2 K2 O6 151.5(2) 6_655 . . .
O6 I2 K2 O6 -64.7(2) . . . 3
O5 I2 K2 O6 127.6(3) . . . 3
O4 I2 K2 O6 -146.6(2) . . . 3
K2 I2 K2 O6 86.81(11) 6_655 . . 3
O6 I2 K2 O7 139.3(2) . . . .
O5 I2 K2 O7 -28.4(3) . . . .
O4 I2 K2 O7 57.3(2) . . . .
K2 I2 K2 O7 -69.23(14) 6_655 . . .
O6 I2 K2 O7 177.6(2) . . . 3
O5 I2 K2 O7 9.9(3) . . . 3
O4 I2 K2 O7 95.7(2) . . . 3
K2 I2 K2 O7 -30.92(13) 6_655 . . 3
O6 I2 K2 I3 146.2(2) . . . .
O5 I2 K2 I3 -21.5(2) . . . .
O4 I2 K2 I3 64.2(2) . . . .
K2 I2 K2 I3 -62.35(9) 6_655 . . .
O6 I2 K2 I2 -92.3(2) . . . 3
O5 I2 K2 I2 100.0(2) . . . 3
O4 I2 K2 I2 -174.26(18) . . . 3
K2 I2 K2 I2 59.16(4) 6_655 . . 3
O6 I2 K2 I2 86.9(2) . . . 8_644
O5 I2 K2 I2 -80.8(2) . . . 8_644
O4 I2 K2 I2 4.94(19) . . . 8_644
K2 I2 K2 I2 -121.63(9) 6_655 . . 8_644
O3 I1 O1 K1 119.9(2) . . . 7_545
O2 I1 O1 K1 29.0(2) . . . 7_545
O7 I1 O1 K1 -158.5(2) . . . 7_545
Bi1 I1 O1 K1 73.1(2) . . . 7_545
K1 I1 O1 K1 107.0(3) . . . 7_545
O3 I1 O1 K1 13.0(2) . . . .
O2 I1 O1 K1 -77.9(2) . . . .
O7 I1 O1 K1 94.6(2) . . . .
Bi1 I1 O1 K1 -33.8(2) . . . .
K1 I1 O1 K1 -107.0(3) 7_545 . . .
O1 K1 O1 I1 25.0(5) 7_544 . . .
O1 K1 O1 I1 -78.52(18) 8_544 . . .
O1 K1 O1 I1 122.6(3) 2 . . .
O4 K1 O1 I1 60.1(2) 2_655 . . .
O4 K1 O1 I1 -152.6(3) 1_455 . . .
O3 K1 O1 I1 166.37(18) 2 . . .
O3 K1 O1 I1 -9.14(16) . . . .
I1 K1 O1 I1 145.08(19) 2 . . .
I1 K1 O1 I1 29.9(3) 7_544 . . .
I1 K1 O1 I1 -102.3(2) 8_544 . . .
O1 K1 O1 K1 -97.6(4) 7_544 . . 7_545
O1 K1 O1 K1 158.87(18) 8_544 . . 7_545
O1 K1 O1 K1 0.0 2 . . 7_545
O4 K1 O1 K1 -62.49(14) 2_655 . . 7_545
O4 K1 O1 K1 84.79(15) 1_455 . . 7_545
O3 K1 O1 K1 43.76(17) 2 . . 7_545
O3 K1 O1 K1 -131.75(18) . . . 7_545
I1 K1 O1 K1 -122.6(3) . . . 7_545
I1 K1 O1 K1 22.47(11) 2 . . 7_545
I1 K1 O1 K1 -92.70(16) 7_544 . . 7_545
I1 K1 O1 K1 135.10(10) 8_544 . . 7_545
O1 I1 O2 Bi1 107.1(2) . . . .
O3 I1 O2 Bi1 8.52(19) . . . .
O7 I1 O2 Bi1 -45.5(8) . . . .
K1 I1 O2 Bi1 63.56(13) . . . .
K1 I1 O2 Bi1 126.02(17) 7_545 . . .
O1 I1 O2 Bi1 -91.1(3) . . . 7_545
O3 I1 O2 Bi1 170.2(4) . . . 7_545
O7 I1 O2 Bi1 116.2(7) . . . 7_545
Bi1 I1 O2 Bi1 161.7(4) . . . 7_545
K1 I1 O2 Bi1 -134.7(3) . . . 7_545
K1 I1 O2 Bi1 -72.3(3) 7_545 . . 7_545
O4 Bi1 O2 I1 -106.4(2) 2_655 . . .
O4 Bi1 O2 I1 91.1(2) . . . .
O2 Bi1 O2 I1 168.2(3) 2_655 . . .
O3 Bi1 O2 I1 -6.94(15) . . . .
O3 Bi1 O2 I1 174.36(16) 2_655 . . .
O2 Bi1 O2 I1 -59.93(17) 7_544 . . .
O2 Bi1 O2 I1 36.62(18) 8_644 . . .
I1 Bi1 O2 I1 174.64(13) 2_655 . . .
K1 Bi1 O2 I1 -58.41(14) . . . .
K1 Bi1 O2 I1 113.07(14) 1_655 . . .
O4 Bi1 O2 Bi1 85.40(18) 2_655 . . 7_545
O4 Bi1 O2 Bi1 -77.08(19) . . . 7_545
O2 Bi1 O2 Bi1 0.0 2_655 . . 7_545
O3 Bi1 O2 Bi1 -175.1(2) . . . 7_545
O3 Bi1 O2 Bi1 6.2(3) 2_655 . . 7_545
O2 Bi1 O2 Bi1 131.92(18) 7_544 . . 7_545
O2 Bi1 O2 Bi1 -131.53(19) 8_644 . . 7_545
I1 Bi1 O2 Bi1 6.49(16) 2_655 . . 7_545
I1 Bi1 O2 Bi1 -168.2(3) . . . 7_545
K1 Bi1 O2 Bi1 133.44(16) . . . 7_545
K1 Bi1 O2 Bi1 -55.08(17) 1_655 . . 7_545
O1 I1 O3 Bi1 -107.2(2) . . . .
O2 I1 O3 Bi1 -8.13(18) . . . .
O7 I1 O3 Bi1 158.5(2) . . . .
K1 I1 O3 Bi1 -96.07(16) . . . .
K1 I1 O3 Bi1 -71.55(18) 7_545 . . .
O1 I1 O3 K1 -11.13(19) . . . .
O2 I1 O3 K1 87.93(16) . . . .
O7 I1 O3 K1 -105.44(17) . . . .
Bi1 I1 O3 K1 96.07(16) . . . .
K1 I1 O3 K1 24.52(15) 7_545 . . .
O4 Bi1 O3 I1 79.3(2) 2_655 . . .
O4 Bi1 O3 I1 -71.2(2) . . . .
O2 Bi1 O3 I1 0.5(3) 2_655 . . .
O2 Bi1 O3 I1 7.01(15) . . . .
O3 Bi1 O3 I1 -175.86(19) 2_655 . . .
O2 Bi1 O3 I1 151.1(2) 7_544 . . .
O2 Bi1 O3 I1 -142.5(2) 8_644 . . .
I1 Bi1 O3 I1 13.6(6) 2_655 . . .
K1 Bi1 O3 I1 97.4(2) . . . .
K1 Bi1 O3 I1 -104.54(18) 1_655 . . .
O4 Bi1 O3 K1 -18.16(19) 2_655 . . .
O4 Bi1 O3 K1 -168.62(17) . . . .
O2 Bi1 O3 K1 -96.9(2) 2_655 . . .
O2 Bi1 O3 K1 -90.41(17) . . . .
O3 Bi1 O3 K1 86.72(11) 2_655 . . .
O2 Bi1 O3 K1 53.71(14) 7_544 . . .
O2 Bi1 O3 K1 120.13(15) 8_644 . . .
I1 Bi1 O3 K1 -83.8(5) 2_655 . . .
I1 Bi1 O3 K1 -97.4(2) . . . .
K1 Bi1 O3 K1 158.04(11) 1_655 . . .
O1 K1 O3 I1 -159.24(16) 7_544 . . .
O1 K1 O3 I1 118.13(18) 8_544 . . .
O1 K1 O3 I1 8.57(15) . . . .
O1 K1 O3 I1 -48.6(2) 2 . . .
O4 K1 O3 I1 -87.11(18) 2_655 . . .
O4 K1 O3 I1 42.1(2) 1_455 . . .
O3 K1 O3 I1 -21.22(13) 2 . . .
I1 K1 O3 I1 -38.3(2) 2 . . .
I1 K1 O3 I1 -145.17(14) 7_544 . . .
I1 K1 O3 I1 102.24(14) 8_544 . . .
O1 K1 O3 Bi1 -57.13(18) 7_544 . . .
O1 K1 O3 Bi1 -139.76(17) 8_544 . . .
O1 K1 O3 Bi1 110.7(2) . . . .
O1 K1 O3 Bi1 53.46(18) 2 . . .
O4 K1 O3 Bi1 15.00(16) 2_655 . . .
O4 K1 O3 Bi1 144.20(15) 1_455 . . .
O3 K1 O3 Bi1 80.89(12) 2 . . .
I1 K1 O3 Bi1 102.1(2) . . . .
I1 K1 O3 Bi1 63.8(2) 2 . . .
I1 K1 O3 Bi1 -43.06(13) 7_544 . . .
I1 K1 O3 Bi1 -155.65(12) 8_544 . . .
O6 I2 O4 Bi1 -96.7(5) . . . .
O5 I2 O4 Bi1 3.3(5) . . . .
K2 I2 O4 Bi1 -44.6(5) . . . .
K2 I2 O4 Bi1 27.9(6) 6_655 . . .
O6 I2 O4 K1 64.5(3) . . . 1_655
O5 I2 O4 K1 164.4(2) . . . 1_655
K2 I2 O4 K1 116.56(19) . . . 1_655
K2 I2 O4 K1 -170.97(11) 6_655 . . 1_655
O4 Bi1 O4 I2 -79.1(5) 2_655 . . .
O2 Bi1 O4 I2 -115.7(5) 2_655 . . .
O2 Bi1 O4 I2 -43.5(5) . . . .
O3 Bi1 O4 I2 19.8(5) . . . .
O3 Bi1 O4 I2 -178.4(5) 2_655 . . .
O2 Bi1 O4 I2 104.7(5) 7_544 . . .
O2 Bi1 O4 I2 98.1(5) 8_644 . . .
I1 Bi1 O4 I2 -146.8(5) 2_655 . . .
I1 Bi1 O4 I2 -10.7(5) . . . .
K1 Bi1 O4 I2 6.3(7) . . . .
K1 Bi1 O4 I2 162.7(6) 1_655 . . .
O4 Bi1 O4 K1 118.19(15) 2_655 . . 1_655
O2 Bi1 O4 K1 81.62(16) 2_655 . . 1_655
O2 Bi1 O4 K1 153.81(19) . . . 1_655
O3 Bi1 O4 K1 -142.93(16) . . . 1_655
O3 Bi1 O4 K1 18.93(19) 2_655 . . 1_655
O2 Bi1 O4 K1 -58.0(3) 7_544 . . 1_655
O2 Bi1 O4 K1 -64.55(16) 8_644 . . 1_655
I1 Bi1 O4 K1 50.51(13) 2_655 . . 1_655
I1 Bi1 O4 K1 -173.41(15) . . . 1_655
K1 Bi1 O4 K1 -156.35(13) . . . 1_655
O6 I2 O5 K2 -111.9(3) . . . 6_655
O4 I2 O5 K2 148.4(3) . . . 6_655
K2 I2 O5 K2 -102.1(3) . . . 6_655
O6 I2 O5 K2 -9.8(2) . . . .
O4 I2 O5 K2 -109.5(2) . . . .
K2 I2 O5 K2 102.1(3) 6_655 . . .
O5 K2 O5 I2 78.76(18) 8_644 . . .
O5 K2 O5 I2 178.6(17) 6_654 . . .
O5 K2 O5 I2 -106.0(2) 3 . . .
O6 K2 O5 I2 6.98(18) . . . .
O6 K2 O5 I2 -55.2(3) 3 . . .
O7 K2 O5 I2 149.1(3) . . . .
O7 K2 O5 I2 -172.1(2) 3 . . .
I3 K2 O5 I2 161.15(19) . . . .
I2 K2 O5 I2 -80.1(2) 3 . . .
I2 K2 O5 I2 100.7(2) 8_644 . . .
O5 K2 O5 K2 -157.7(2) 8_644 . . 6_655
O5 K2 O5 K2 -57.9(18) 6_654 . . 6_655
O5 K2 O5 K2 17.52(16) 3 . . 6_655
O6 K2 O5 K2 130.5(2) . . . 6_655
O6 K2 O5 K2 68.33(15) 3 . . 6_655
O7 K2 O5 K2 -87.40(17) . . . 6_655
O7 K2 O5 K2 -48.60(15) 3 . . 6_655
I3 K2 O5 K2 -75.35(11) . . . 6_655
I2 K2 O5 K2 123.5(3) . . . 6_655
I2 K2 O5 K2 43.41(9) 3 . . 6_655
I2 K2 O5 K2 -135.75(13) 8_644 . . 6_655
O5 I2 O6 K2 9.0(2) . . . .
O4 I2 O6 K2 112.7(2) . . . .
K2 I2 O6 K2 -26.66(19) 6_655 . . .
O5 K2 O6 I2 -110.9(2) 8_644 . . .
O5 K2 O6 I2 174.12(18) 6_654 . . .
O5 K2 O6 I2 -6.82(17) . . . .
O5 K2 O6 I2 65.0(2) 3 . . .
O6 K2 O6 I2 112.35(17) 3 . . .
O7 K2 O6 I2 -44.7(2) . . . .
O7 K2 O6 I2 -4.6(4) 3 . . .
I3 K2 O6 I2 -49.0(3) . . . .
I2 K2 O6 I2 86.92(19) 3 . . .
I2 K2 O6 I2 -95.39(19) 8_644 . . .
O7 I3 O7 I1 121.8(7) 3 . . .
O8 I3 O7 I1 -140.6(9) . . . .
K2 I3 O7 I1 157.9(10) . . . .
O7 I3 O7 K2 -36.1(4) 3 . . .
O8 I3 O7 K2 61.5(3) . . . .
O1 I1 O7 I3 28.0(9) . . . .
O3 I1 O7 I3 125.8(9) . . . .
O2 I1 O7 I3 -179.1(5) . . . .
Bi1 I1 O7 I3 144.5(8) . . . .
K1 I1 O7 I3 73.0(9) . . . .
K1 I1 O7 I3 11.0(10) 7_545 . . .
O1 I1 O7 K2 -174.7(2) . . . .
O3 I1 O7 K2 -76.9(2) . . . .
O2 I1 O7 K2 -21.8(9) . . . .
Bi1 I1 O7 K2 -58.2(2) . . . .
K1 I1 O7 K2 -129.64(17) . . . .
K1 I1 O7 K2 168.30(9) 7_545 . . .
O5 K2 O7 I3 -105.0(3) 8_644 . . .
O5 K2 O7 I3 -24.0(3) 6_654 . . .
O5 K2 O7 I3 153.5(3) . . . .
O5 K2 O7 I3 74.1(3) 3 . . .
O6 K2 O7 I3 -174.0(3) . . . .
O6 K2 O7 I3 76.0(4) 3 . . .
O7 K2 O7 I3 25.7(3) 3 . . .
I2 K2 O7 I3 167.0(2) . . . .
I2 K2 O7 I3 78.7(3) 3 . . .
I2 K2 O7 I3 -97.0(3) 8_644 . . .
O5 K2 O7 I1 84.2(2) 8_644 . . .
O5 K2 O7 I1 165.3(2) 6_654 . . .
O5 K2 O7 I1 -17.27(18) . . . .
O5 K2 O7 I1 -96.6(2) 3 . . .
O6 K2 O7 I1 15.3(3) . . . .
O6 K2 O7 I1 -94.8(4) 3 . . .
O7 K2 O7 I1 -145.05(14) 3 . . .
I3 K2 O7 I1 -170.8(4) . . . .
I2 K2 O7 I1 -3.8(2) . . . .
I2 K2 O7 I1 -92.07(19) 3 . . .
I2 K2 O7 I1 92.28(19) 8_644 . . .
